data_7027115
loop_
_publ_author_name
'Fettinger, James C.'
'Kraatz, Heinz-Bernhard'
'Poli, Rinaldo'
'Quadrelli, E. Alessandra'

_publ_section_title
;
 Formation of organometallic hydroxo and oxo complexes by oxidation of
 transition metal hydrides in the presence of water. X-Ray structures of
 [CpMo(OH)(PMe3)3][BF4] and [CpMo(O)(PMe3)2][BF4]
;
_journal_issue 3
_journal_name_full 'Journal of the Chemical Society, Dalton Transactions'
_journal_page_first 497
_journal_paper_doi 10.1039/a807111j
_journal_year 1999
_chemical_formula_sum 'C11 H23 B F4 Mo O P2'
_chemical_formula_weight 415.98
_chemical_name_systematic
;
 ?
;
_space_group_IT_number 40
_symmetry_cell_setting orthorhombic
_symmetry_space_group_name_Hall 'A 2 -2a'
_symmetry_space_group_name_H-M 'A m a 2'
_atom_sites_solution_hydrogens geom
_atom_sites_solution_primary direct
_atom_sites_solution_secondary difmap
_audit_creation_method SHELXL
_cell_angle_alpha 90.00
_cell_angle_beta 90.00
_cell_angle_gamma 90.00
_cell_formula_units_Z 4
_cell_length_a 17.289(16)
_cell_length_b 15.201(2)
_cell_length_c 6.6459(6)
_cell_measurement_reflns_used 25
_cell_measurement_temperature 293(2)
_cell_measurement_theta_max 13.7
_cell_measurement_theta_min 7.8
_cell_volume 1746.6(16)
_computing_cell_refinement 'Enraf-Nonius CAD-4 control program'
_computing_data_collection 'Enraf-Nonius CAD-4 control program'
_computing_data_reduction 'Harms, XCAD4, Siemens SHELXTL'
_computing_molecular_graphics 'Siemens SHELXTL'
_computing_publication_material 'Siemens SHELXTL'
_computing_structure_refinement 'SHELXL-93 (Sheldrick, 1993)'
_computing_structure_solution 'SHELXS-86 (Sheldrick, 1990)'
_diffrn_ambient_temperature 293(2)
_diffrn_measurement_device 'Enraf-Nonius CAD-4'
_diffrn_measurement_method '\w:2\q scans'
_diffrn_radiation_monochromator graphite
_diffrn_radiation_source 'fine-focus sealed tube'
_diffrn_radiation_type MoK\a
_diffrn_radiation_wavelength 0.71073
_diffrn_reflns_av_R_equivalents 0.0336
_diffrn_reflns_av_sigmaI/netI 0.0873
_diffrn_reflns_limit_h_max 18
_diffrn_reflns_limit_h_min 0
_diffrn_reflns_limit_k_max 11
_diffrn_reflns_limit_k_min -16
_diffrn_reflns_limit_l_max 7
_diffrn_reflns_limit_l_min 0
_diffrn_reflns_number 969
_diffrn_reflns_theta_max 22.97
_diffrn_reflns_theta_min 2.36
_diffrn_standards_decay_% 0
_diffrn_standards_interval_time 60
_diffrn_standards_number 3
_exptl_absorpt_coefficient_mu 0.963
_exptl_absorpt_correction_T_max 0.8101
_exptl_absorpt_correction_T_min 0.7352
_exptl_absorpt_correction_type empirical
_exptl_crystal_colour 'reddish orange'
_exptl_crystal_density_diffrn 1.582
_exptl_crystal_description Plate
_exptl_crystal_F_000 840
_exptl_crystal_size_max 0.25
_exptl_crystal_size_mid 0.20
_exptl_crystal_size_min 0.20
_refine_diff_density_max 0.409
_refine_diff_density_min -0.386
_refine_diff_density_rms 0.087
_refine_ls_abs_structure_details 'Flack H D (1983), Acta Cryst. A39, 876-881'
_refine_ls_abs_structure_Flack 0.09(16)
_refine_ls_extinction_coef 0.0007(5)
_refine_ls_extinction_expression Fc^*^=kFc[1+0.001xFc^2^\l^3^/sin(2\q)]^-1/4^
_refine_ls_extinction_method SHELXL
_refine_ls_goodness_of_fit_all 1.068
_refine_ls_goodness_of_fit_obs 1.128
_refine_ls_matrix_type full
_refine_ls_number_parameters 141
_refine_ls_number_reflns 692
_refine_ls_number_restraints 11
_refine_ls_restrained_S_all 1.059
_refine_ls_restrained_S_obs 1.114
_refine_ls_R_factor_all 0.0782
_refine_ls_R_factor_obs 0.0391
_refine_ls_shift/esd_max 0.000
_refine_ls_shift/esd_mean 0.000
_refine_ls_structure_factor_coef Fsqd
_refine_ls_weighting_details 'w=1/[\s^2^(Fo^2^)+(0.0289P)^2^+0.0000P] where P=(Fo^2^+2Fc^2^)/3'
_refine_ls_weighting_scheme calc
_refine_ls_wR_factor_all 0.0801
_refine_ls_wR_factor_obs 0.0715
_reflns_number_observed 534
_reflns_number_total 692
_reflns_observed_criterion >2sigma(I)
_cod_data_source_file 807111jsup1.cif
_cod_data_source_block UM079
_cod_depositor_comments
;
The following automatic conversions were performed:

'_symmetry_cell_setting' value 'Orthorhombic' changed to
'orthorhombic' according to
/home/saulius/struct/CIF-dictionaries/cif_core.dic dictionary named
'cif_core.dic' version 2.4.2 from 2011-04-26.

Automatic conversion script
Id: cif_fix_values 1891 2012-01-12 08:04:46Z andrius 

The following automatic conversions were performed:

'_refine_ls_weighting_scheme' value 'calc
w=1/[\s^2^(Fo^2^)+(0.0289P)^2^+0.0000P] where P=(Fo^2^+2Fc^2^)/3' was
changed to 'calc'. New tag '_refine_ls_weighting_details' was
created. The value of the new tag was set to
'w=1/[\s^2^(Fo^2^)+(0.0289P)^2^+0.0000P] where P=(Fo^2^+2Fc^2^)/3'.

Automatic conversion script
Id: cif_fix_values 3143 2015-03-26 13:38:13Z robertas 
;
_cod_original_sg_symbol_H-M Ama2
_cod_database_code 7027115

loop_
_symmetry_equiv_pos_as_xyz
'x, y, z'
'-x, -y, z'
'x+1/2, -y, z'
'-x+1/2, y, z'
'x, y+1/2, z+1/2'
'-x, -y+1/2, z+1/2'
'x+1/2, -y+1/2, z+1/2'
'-x+1/2, y+1/2, z+1/2'

loop_
_atom_site_aniso_label
_atom_site_aniso_U_11
_atom_site_aniso_U_22
_atom_site_aniso_U_33
_atom_site_aniso_U_23
_atom_site_aniso_U_13
_atom_site_aniso_U_12
Mo1 0.0545(8) 0.0383(6) 0.0395(7) 0.0045(14) 0.000 0.000
C1 0.164(23) 0.034(9) 0.138(23) 0.004(20) 0.000 0.000
C2 0.090(12) 0.057(9) 0.152(17) -0.026(12) 0.039(12) -0.036(8)
C3 0.096(11) 0.048(7) 0.080(10) -0.021(7) -0.009(8) -0.007(6)
O1 0.084(8) 0.071(7) 0.038(6) 0.016(6) 0.000 0.000
P1 0.060(2) 0.079(2) 0.045(2) -0.003(2) 0.001(2) 0.021(2)
C4 0.044(17) 0.229(51) 0.067(29) 0.008(25) 0.014(16) 0.067(24)
C5 0.132(36) 0.141(20) 0.098(32) -0.035(22) 0.010(24) 0.102(23)
C4A 0.076(31) 0.192(51) 0.089(63) -0.006(41) 0.037(27) 0.076(29)
C5A 0.132(40) 0.122(21) 0.106(33) -0.045(27) 0.017(29) 0.103(24)
C6 0.085(10) 0.107(11) 0.076(9) 0.018(9) -0.013(9) 0.021(9)
B1 0.057(18) 0.116(30) 0.063(21) 0.000 0.000 0.015(20)
F1 0.182(33) 0.083(17) 0.156(26) -0.016(19) -0.012(29) 0.072(19)
F2 0.138(19) 0.110(15) 0.154(22) -0.072(15) -0.008(17) -0.034(14)
F3 0.426(68) 0.403(92) 0.188(42) -0.042(64) 0.242(70) -0.031(55)
F4 0.189(31) 0.195(51) 0.291(47) -0.038(40) -0.161(33) 0.044(35)

loop_
_atom_site_label
_atom_site_type_symbol
_atom_site_fract_x
_atom_site_fract_y
_atom_site_fract_z
_atom_site_U_iso_or_equiv
_atom_site_thermal_displace_type
_atom_site_occupancy
_atom_site_calc_flag
_atom_site_refinement_flags
_atom_site_disorder_group
Mo1 Mo 0.2500 0.39092(7) 0.3621(3) 0.0441(4) Uani 1 d S .
CNT C 0.2500 0.4997(12) 0.5454(24) 0.000 Uiso 0.00 d SP .
C1 C 0.2500 0.5351(11) 0.3856(72) 0.112(8) Uani 1 d S .
H1 H 0.2500 0.5644(11) 0.2629(72) 0.135 Uiso 1 calc SR .
C2 C 0.3155(9) 0.5088(9) 0.4956(26) 0.099(6) Uani 1 d . .
H2 H 0.3668(9) 0.5144(9) 0.4553(26) 0.119 Uiso 1 calc R .
C3 C 0.2895(7) 0.4730(7) 0.6752(21) 0.074(4) Uani 1 d . .
H3 H 0.3208(7) 0.4524(7) 0.7788(21) 0.089 Uiso 1 calc R .
O1 O 0.2500 0.3483(7) 0.1299(19) 0.064(3) Uani 1 d S .
P1 P 0.3536(2) 0.2946(2) 0.4807(5) 0.0612(10) Uani 1 d D .
C4 C 0.4454(15) 0.3519(33) 0.4873(62) 0.113(17) Uani 0.58 d PD .
H4A H 0.4545(66) 0.3739(141) 0.6206(104) 0.170 Uiso 0.58 calc PR .
H4B H 0.4442(52) 0.4002(100) 0.3941(266) 0.170 Uiso 0.58 calc PR .
H4C H 0.4861(23) 0.3122(51) 0.4506(360) 0.170 Uiso 0.58 calc PR .
C5 C 0.3741(19) 0.2065(23) 0.3056(60) 0.124(16) Uani 0.58 d PDU .
H5A H 0.3319(68) 0.1655(86) 0.3054(277) 0.186 Uiso 0.58 calc PR .
H5B H 0.4206(80) 0.1769(100) 0.3455(202) 0.186 Uiso 0.58 calc PR .
H5C H 0.3806(132) 0.2304(30) 0.1730(80) 0.186 Uiso 0.58 calc PR .
C4A C 0.4519(23) 0.3239(48) 0.4109(95) 0.119(27) Uani 0.42 d PD 1
H4A1 H 0.4730(86) 0.3632(220) 0.5096(331) 0.179 Uiso 0.42 calc PR 1
H4A2 H 0.4516(33) 0.3522(234) 0.2818(289) 0.179 Uiso 0.42 calc PR 1
H4A3 H 0.4831(58) 0.2717(59) 0.4042(594) 0.179 Uiso 0.42 calc PR 1
C5A C 0.3330(26) 0.1885(30) 0.3654(119) 0.120(17) Uani 0.42 d PDU 1
H5A1 H 0.2877(94) 0.1634(87) 0.4264(306) 0.180 Uiso 0.42 calc PR 1
H5A2 H 0.3762(68) 0.1497(63) 0.3850(369) 0.180 Uiso 0.42 calc PR 1
H5A3 H 0.3241(156) 0.1963(37) 0.2239(141) 0.180 Uiso 0.42 calc PR 1
C6 C 0.3584(7) 0.2533(9) 0.7342(20) 0.089(4) Uani 1 d . .
H6A H 0.3235(34) 0.2046(33) 0.7486(37) 0.134 Uiso 1 calc R .
H6B H 0.3440(43) 0.2991(17) 0.8264(21) 0.134 Uiso 1 calc R .
H6C H 0.4102(13) 0.2343(48) 0.7629(44) 0.134 Uiso 1 calc R .
B1 B 0.5000 0.5000 1.0051(44) 0.079(9) Uani 1 d S .
F1 F 0.4474(31) 0.5460(23) 1.1101(76) 0.140(16) Uani 0.50 d P .
F2 F 0.4682(15) 0.4195(13) 0.9677(47) 0.134(9) Uani 0.50 d P .
F3 F 0.5023(44) 0.5195(78) 0.8104(68) 0.339(45) Uani 0.50 d P .
F4 F 0.5589(32) 0.4920(33) 1.1042(93) 0.225(26) Uani 0.50 d P .

loop_
_atom_type_symbol
_atom_type_description
_atom_type_scat_dispersion_real
_atom_type_scat_dispersion_imag
_atom_type_scat_source
C C 0.0033 0.0016 'International Tables Vol C Tables 4.2.6.8 and 6.1.1.4'
H H 0.0000 0.0000 'International Tables Vol C Tables 4.2.6.8 and 6.1.1.4'
B B 0.0013 0.0007 'International Tables Vol C Tables 4.2.6.8 and 6.1.1.4'
O O 0.0106 0.0060 'International Tables Vol C Tables 4.2.6.8 and 6.1.1.4'
F F 0.0171 0.0103 'International Tables Vol C Tables 4.2.6.8 and 6.1.1.4'
P P 0.1023 0.0942 'International Tables Vol C Tables 4.2.6.8 and 6.1.1.4'
Mo Mo -1.6832 0.6857 'International Tables Vol C Tables 4.2.6.8 and 6.1.1.4'

loop_
_geom_angle_atom_site_label_1
_geom_angle_atom_site_label_2
_geom_angle_atom_site_label_3
_geom_angle
_geom_angle_site_symmetry_1
_geom_angle_site_symmetry_3
O1 Mo1 CNT 149.1(6) . .
O1 Mo1 C1 116.9(13) . .
CNT Mo1 C1 32.3(11) . .
O1 Mo1 C2 131.1(5) . .
CNT Mo1 C2 31.0(4) . .
C1 Mo1 C2 36.4(8) . .
O1 Mo1 C2 131.1(5) . 4
CNT Mo1 C2 31.0(4) . 4
C1 Mo1 C2 36.4(8) . 4
C2 Mo1 C2 59.0(8) . 4
O1 Mo1 P1 93.7(3) . 4
CNT Mo1 P1 106.9(3) . 4
C1 Mo1 P1 125.1(6) . 4
C2 Mo1 P1 134.7(4) . 4
C2 Mo1 P1 89.0(4) 4 4
O1 Mo1 P1 93.7(3) . .
CNT Mo1 P1 106.9(3) . .
C1 Mo1 P1 125.1(6) . .
C2 Mo1 P1 89.0(5) . .
C2 Mo1 P1 134.7(4) 4 .
P1 Mo1 P1 94.2(2) 4 .
O1 Mo1 C3 162.3(3) . .
CNT Mo1 C3 27.4(4) . .
C1 Mo1 C3 56.5(12) . .
C2 Mo1 C3 33.0(4) . .
C2 Mo1 C3 55.2(4) 4 .
P1 Mo1 C3 103.2(3) 4 .
P1 Mo1 C3 80.3(3) . .
O1 Mo1 C3 162.3(3) . 4
CNT Mo1 C3 27.4(4) . 4
C1 Mo1 C3 56.5(12) . 4
C2 Mo1 C3 55.2(4) . 4
C2 Mo1 C3 33.0(4) 4 4
P1 Mo1 C3 80.3(3) 4 4
P1 Mo1 C3 103.2(3) . 4
C3 Mo1 C3 31.5(5) . 4
C3 CNT C2 71.9(8) 4 4
C3 CNT Mo1 99.0(11) 4 .
C2 CNT Mo1 85.9(8) 4 .
C2 C1 C2 107.3(31) 4 .
C2 C1 Mo1 75.7(9) 4 .
C2 C1 Mo1 75.7(9) . .
C2 C1 H1 126.3(15) 4 .
C2 C1 H1 126.3(16) . .
Mo1 C1 H1 114.6(12) . .
C3 C2 C1 107.4(20) . .
C3 C2 Mo1 82.4(7) . .
C1 C2 Mo1 67.9(10) . .
C3 C2 H2 126.3(9) . .
C1 C2 H2 126.3(16) . .
Mo1 C2 H2 115.4(4) . .
C3 C3 C2 108.9(9) 4 .
C3 C3 Mo1 74.3(3) 4 .
C2 C3 Mo1 64.6(7) . .
C3 C3 H3 125.56(3) 4 .
C2 C3 H3 125.6(9) . .
Mo1 C3 H3 127.0(3) . .
C6 P1 C5 109.6(16) . .
C6 P1 C4 96.0(16) . .
C5 P1 C4 101.6(14) . .
C6 P1 C4A 106.4(25) . .
C5 P1 C4A 80.5(19) . .
C4 P1 C4A 21.4(22) . .
C6 P1 C5A 95.4(29) . .
C5 P1 C5A 27.4(22) . .
C4 P1 C5A 127.5(17) . .
C4A P1 C5A 107.1(22) . .
C6 P1 Mo1 122.9(4) . .
C5 P1 Mo1 112.3(15) . .
C4 P1 Mo1 111.2(18) . .
C4A P1 Mo1 117.1(27) . .
C5A P1 Mo1 104.6(22) . .
P1 C4 H4A 109.5(12) . .
P1 C4 H4B 109.5(18) . .
H4A C4 H4B 109.47(7) . .
P1 C4 H4C 109.5(14) . .
H4A C4 H4C 109.47(9) . .
H4B C4 H4C 109.5 . .
P1 C5 H5A 109.5(11) . .
P1 C5 H5B 109.5(14) . .
H5A C5 H5B 109.5 . .
P1 C5 H5C 109.5(15) . .
H5A C5 H5C 109.5 . .
H5B C5 H5C 109.5 . .
P1 C4A H4A1 109.5(16) . .
P1 C4A H4A2 109.5(25) . .
H4A1 C4A H4A2 109.47(13) . .
P1 C4A H4A3 109.5(24) . .
H4A1 C4A H4A3 109.5(2) . .
H4A2 C4A H4A3 109.5 . .
P1 C5A H5A1 109.5(16) . .
P1 C5A H5A2 109.5(19) . .
H5A1 C5A H5A2 109.47(8) . .
P1 C5A H5A3 109.5(28) . .
H5A1 C5A H5A3 109.5 . .
H5A2 C5A H5A3 109.5 . .
P1 C6 H6A 109.5(5) . .
P1 C6 H6B 109.5(5) . .
H6A C6 H6B 109.5 . .
P1 C6 H6C 109.5(4) . .
H6A C6 H6C 109.5 . .
H6B C6 H6C 109.5 . .
F4 B1 F4 114.6(66) 2_665 .
F4 B1 F3 121.5(43) 2_665 2_665
F4 B1 F3 122.0(49) . 2_665
F4 B1 F3 122.0(49) 2_665 .
F4 B1 F3 121.5(43) . .
F3 B1 F3 26.1(100) 2_665 .
F4 B1 F1 109.7(30) 2_665 2_665
F4 B1 F1 26.1(34) . 2_665
F3 B1 F1 114.2(40) 2_665 2_665
F3 B1 F1 127.0(47) . 2_665
F4 B1 F1 26.1(34) 2_665 .
F4 B1 F1 109.7(30) . .
F3 B1 F1 127.0(47) 2_665 .
F3 B1 F1 114.2(40) . .
F1 B1 F1 117.4(45) 2_665 .
F4 B1 F2 81.4(30) 2_665 .
F4 B1 F2 110.2(27) . .
F3 B1 F2 67.0(45) 2_665 .
F3 B1 F2 92.0(60) . .
F1 B1 F2 84.3(24) 2_665 .
F1 B1 F2 106.8(22) . .
F4 B1 F2 110.2(27) 2_665 2_665
F4 B1 F2 81.4(30) . 2_665
F3 B1 F2 92.0(60) 2_665 2_665
F3 B1 F2 67.0(45) . 2_665
F1 B1 F2 106.8(22) 2_665 2_665
F1 B1 F2 84.3(24) . 2_665
F2 B1 F2 159.0(37) . 2_665
F4 F1 B1 65.2(86) 2_665 .
B1 F2 F3 55.3(33) . 2_665
B1 F2 F4 45.6(20) . 2_665
F3 F2 F4 88.7(41) 2_665 2_665
F3 F3 B1 77.0(51) 2_665 .
F3 F3 F2 131.6(74) 2_665 2_665
B1 F3 F2 57.6(24) . 2_665
F1 F4 B1 88.8(100) 2_665 .
F1 F4 F2 139.9(100) 2_665 2_665
B1 F4 F2 53.0(22) . 2_665

loop_
_geom_bond_atom_site_label_1
_geom_bond_atom_site_label_2
_geom_bond_distance
_geom_bond_site_symmetry_2
Mo1 O1 1.674(13) .
Mo1 CNT 2.05(2) .
Mo1 C1 2.20(2) .
Mo1 C2 2.298(13) .
Mo1 C2 2.298(13) 4
Mo1 P1 2.445(4) 4
Mo1 P1 2.445(4) .
Mo1 C3 2.521(12) .
Mo1 C3 2.521(12) 4
CNT C3 1.17(2) 4
CNT C2 1.19(2) 4
C1 C2 1.41(3) 4
C1 C2 1.41(3) .
C1 H1 0.93 .
C2 C3 1.39(2) .
C2 H2 0.93 .
C3 C3 1.37(2) 4
C3 H3 0.93 .
P1 C6 1.800(12) .
P1 C5 1.81(2) .
P1 C4 1.81(2) .
P1 C4A 1.82(3) .
P1 C5A 1.82(3) .
C4 H4A 0.96 .
C4 H4B 0.96 .
C4 H4C 0.96 .
C5 H5A 0.96 .
C5 H5B 0.96 .
C5 H5C 0.96 .
C4A H4A1 0.96 .
C4A H4A2 0.96 .
C4A H4A3 0.96 .
C5A H5A1 0.96 .
C5A H5A2 0.96 .
C5A H5A3 0.96 .
C6 H6A 0.96 .
C6 H6B 0.96 .
C6 H6C 0.96 .
B1 F4 1.22(5) 2_665
B1 F4 1.22(5) .
B1 F3 1.33(5) 2_665
B1 F3 1.33(5) .
B1 F1 1.34(5) 2_665
B1 F1 1.34(5) .
B1 F2 1.36(2) .
B1 F2 1.36(2) 2_665
F1 F4 0.59(7) 2_665
F2 F3 1.49(8) 2_665
F2 F4 1.69(6) 2_665
F3 F3 0.60(24) 2_665
F3 F2 1.49(8) 2_665
F4 F1 0.59(7) 2_665
F4 F2 1.69(6) 2_665
